data_7110648
loop_
_publ_author_name
'Clegg, William'
'Elsegood, Mark R. J.'
'Eastham, Graham R.'
'Tooze, Robert P.'
'Wang, Xiao Lan'
'Whiston, Keith'

_publ_section_title
;
 Highly active and selective catalysts for the production of methyl
 propanoate via the methoxycarbonylation of ethene
;
_journal_issue 18
_journal_name_full 'Chemical Communications'
_journal_page_first 1877
_journal_paper_doi 10.1039/a905521e
_journal_year 1999
_chemical_formula_sum 'C102.5 H213 Cl21 O16 P8 Pd4'
_chemical_formula_weight 3119.54
_chemical_name_systematic
;
 ?
;
_space_group_IT_number 29
_symmetry_cell_setting orthorhombic
_symmetry_space_group_name_Hall 'P 2c -2ac'
_symmetry_space_group_name_H-M 'P c a 21'
_atom_sites_solution_hydrogens geom
_atom_sites_solution_primary direct
_atom_sites_solution_secondary difmap
_audit_creation_method SHELXL-97
_cell_angle_alpha 90.00
_cell_angle_beta 90.00
_cell_angle_gamma 90.00
_cell_formula_units_Z 4
_cell_length_a 38.530(2)
_cell_length_b 19.1969(9)
_cell_length_c 20.3787(10)
_cell_measurement_reflns_used 40041
_cell_measurement_temperature 180(2)
_cell_measurement_theta_max 28.85
_cell_measurement_theta_min 2.11
_cell_volume 15073.2(13)
_computing_cell_refinement 'local programs'
_computing_data_collection 'Siemens SMART'
_computing_data_reduction 'Siemens SAINT'
_computing_molecular_graphics 'Siemens SHELXTL'
_computing_publication_material 'SHELXTL and local programs'
_computing_structure_refinement 'Siemens SHELXTL'
_computing_structure_solution 'Siemens SHELXTL'
_diffrn_ambient_temperature 180(2)
_diffrn_measured_fraction_theta_full 0.999
_diffrn_measured_fraction_theta_max 0.925
_diffrn_measurement_device_type 'Siemens SMART CCD diffractometer'
_diffrn_measurement_method '\w rotation with narrow frames'
_diffrn_radiation_monochromator graphite
_diffrn_radiation_source 'fine-focus sealed tube'
_diffrn_radiation_type MoK\a
_diffrn_radiation_wavelength 0.71073
_diffrn_reflns_av_R_equivalents 0.1008
_diffrn_reflns_av_sigmaI/netI 0.1372
_diffrn_reflns_limit_h_max 51
_diffrn_reflns_limit_h_min -40
_diffrn_reflns_limit_k_max 25
_diffrn_reflns_limit_k_min -14
_diffrn_reflns_limit_l_max 26
_diffrn_reflns_limit_l_min -23
_diffrn_reflns_number 91913
_diffrn_reflns_theta_full 26.00
_diffrn_reflns_theta_max 28.90
_diffrn_reflns_theta_min 1.55
_diffrn_standards_decay_% 0
_diffrn_standards_number 0
_exptl_absorpt_coefficient_mu 0.976
_exptl_absorpt_correction_T_max 0.802
_exptl_absorpt_correction_T_min 0.388
_exptl_absorpt_correction_type empirical
_exptl_crystal_colour yellow
_exptl_crystal_density_diffrn 1.375
_exptl_crystal_density_method 'not measured'
_exptl_crystal_description block
_exptl_crystal_F_000 6468
_exptl_crystal_size_max 0.40
_exptl_crystal_size_mid 0.32
_exptl_crystal_size_min 0.20
_refine_diff_density_max 1.411
_refine_diff_density_min -1.387
_refine_diff_density_rms 0.144
_refine_ls_abs_structure_details 'Flack H D (1983), Acta Cryst. A39, 876-881'
_refine_ls_abs_structure_Flack -0.04(2)
_refine_ls_extinction_coef 0.00019(3)
_refine_ls_extinction_expression Fc^*^=kFc[1+0.001xFc^2^\l^3^/sin(2\q)]^-1/4^
_refine_ls_extinction_method SHELXL
_refine_ls_goodness_of_fit_ref 1.050
_refine_ls_hydrogen_treatment mixed
_refine_ls_matrix_type full
_refine_ls_number_parameters 1420
_refine_ls_number_reflns 33354
_refine_ls_number_restraints 287
_refine_ls_restrained_S_all 1.053
_refine_ls_R_factor_all 0.1329
_refine_ls_R_factor_gt 0.0723
_refine_ls_shift/su_max 0.060
_refine_ls_shift/su_mean 0.001
_refine_ls_structure_factor_coef Fsqd
_refine_ls_weighting_details 'calc w=1/[\s^2^(Fo^2^)+(0.0685P)^2^+16.4146P] where P=(Fo^2^+2Fc^2^)/3'
_refine_ls_weighting_scheme calc
_refine_ls_wR_factor_gt 0.1407
_refine_ls_wR_factor_ref 0.1680
_reflns_number_gt 21570
_reflns_number_total 33354
_reflns_threshold_expression >2sigma(I)
_cod_data_source_file 905521esup1.cif
_cod_data_source_block exti51
_cod_original_sg_symbol_H-M Pca2(1)
_cod_database_code 7110648

loop_
_symmetry_equiv_pos_as_xyz
'x, y, z'
'-x, -y, z+1/2'
'x+1/2, -y, z'
'-x+1/2, y, z+1/2'

loop_
_atom_site_label
_atom_site_type_symbol
_atom_site_fract_x
_atom_site_fract_y
_atom_site_fract_z
_atom_site_U_iso_or_equiv
_atom_site_adp_type
_atom_site_occupancy
_atom_site_symmetry_multiplicity
_atom_site_calc_flag
_atom_site_refinement_flags
Pd1 Pd 0.463504(16) 0.61418(3) 0.08479(3) 0.01790(13) Uani 1 1 d .
Pd2 Pd 0.536352(16) 0.97665(3) 0.15384(3) 0.01887(14) Uani 1 1 d .
Pd3 Pd 0.721210(16) 0.82657(3) 0.19217(3) 0.02109(14) Uani 1 1 d .
Pd4 Pd 0.647298(16) 0.46048(3) 0.12259(3) 0.02027(14) Uani 1 1 d .
P1 P 0.45805(6) 0.71310(11) 0.01495(10) 0.0214(5) Uani 1 1 d .
P2 P 0.49137(6) 0.91944(11) 0.21469(10) 0.0197(5) Uani 1 1 d .
P3 P 0.58626(5) 1.00663(10) 0.09009(11) 0.0195(4) Uani 1 1 d .
P4 P 0.68873(6) 0.89279(11) 0.27049(11) 0.0224(5) Uani 1 1 d .
P5 P 0.73775(6) 0.74692(11) 0.10776(10) 0.0211(5) Uani 1 1 d .
P6 P 0.67753(6) 0.49511(11) 0.22009(11) 0.0219(5) Uani 1 1 d .
P7 P 0.61118(6) 0.45258(11) 0.02678(10) 0.0202(5) Uani 1 1 d .
P8 P 0.48228(5) 0.52509(10) 0.15963(10) 0.0175(4) Uani 1 1 d .
C1 C 0.4501(2) 0.7921(4) 0.0628(4) 0.0217(18) Uani 1 1 d .
H1A H 0.4470 0.8310 0.0315 0.026 Uiso 1 1 calc R
H1B H 0.4278 0.7859 0.0863 0.026 Uiso 1 1 calc R
C2 C 0.4776(2) 0.8150(4) 0.1138(4) 0.0178(16) Uani 1 1 d .
H2A H 0.4846 0.7746 0.1408 0.021 Uiso 1 1 calc R
H2B H 0.4984 0.8332 0.0910 0.021 Uiso 1 1 calc R
C3 C 0.4620(2) 0.8722(4) 0.1581(4) 0.0224(17) Uani 1 1 d .
H3A H 0.4434 0.8506 0.1848 0.027 Uiso 1 1 calc R
H3B H 0.4507 0.9071 0.1293 0.027 Uiso 1 1 calc R
C4 C 0.6253(2) 1.0106(4) 0.1415(4) 0.0227(19) Uani 1 1 d .
H4A H 0.6447 1.0263 0.1133 0.027 Uiso 1 1 calc R
H4B H 0.6215 1.0473 0.1749 0.027 Uiso 1 1 calc R
C5 C 0.6373(2) 0.9448(4) 0.1776(4) 0.0233(19) Uani 1 1 d .
H5A H 0.6172 0.9221 0.1990 0.028 Uiso 1 1 calc R
H5B H 0.6474 0.9115 0.1458 0.028 Uiso 1 1 calc R
C6 C 0.6645(2) 0.9639(4) 0.2293(4) 0.0223(18) Uani 1 1 d .
H6A H 0.6527 0.9915 0.2638 0.027 Uiso 1 1 calc R
H6B H 0.6816 0.9951 0.2082 0.027 Uiso 1 1 calc R
C7 C 0.7388(2) 0.6563(4) 0.1379(4) 0.0217(18) Uani 1 1 d .
H7A H 0.7474 0.6266 0.1016 0.026 Uiso 1 1 calc R
H7B H 0.7562 0.6539 0.1735 0.026 Uiso 1 1 calc R
C8 C 0.7053(2) 0.6231(4) 0.1637(4) 0.0225(18) Uani 1 1 d .
H8A H 0.6890 0.6149 0.1269 0.027 Uiso 1 1 calc R
H8B H 0.6939 0.6551 0.1953 0.027 Uiso 1 1 calc R
C9 C 0.7138(2) 0.5533(4) 0.1980(4) 0.0222(18) Uani 1 1 d .
H9A H 0.7267 0.5640 0.2387 0.027 Uiso 1 1 calc R
H9B H 0.7297 0.5269 0.1690 0.027 Uiso 1 1 calc R
C10 C 0.5657(2) 0.4382(4) 0.0505(4) 0.0223(18) Uani 1 1 d .
H10A H 0.5521 0.4317 0.0097 0.027 Uiso 1 1 calc R
H10B H 0.5646 0.3938 0.0751 0.027 Uiso 1 1 calc R
C11 C 0.54713(19) 0.4939(4) 0.0917(4) 0.0183(17) Uani 1 1 d .
H11A H 0.5624 0.5089 0.1281 0.022 Uiso 1 1 calc R
H11B H 0.5420 0.5350 0.0641 0.022 Uiso 1 1 calc R
C12 C 0.5134(2) 0.4643(4) 0.1194(4) 0.0216(17) Uani 1 1 d .
H12A H 0.5196 0.4279 0.1518 0.026 Uiso 1 1 calc R
H12B H 0.5010 0.4408 0.0830 0.026 Uiso 1 1 calc R
O1 O 0.44243(14) 0.6700(3) 0.1590(3) 0.0210(12) Uani 1 1 d .
O2 O 0.38924(16) 0.6341(3) 0.1319(3) 0.0351(15) Uani 1 1 d .
C13 C 0.4094(2) 0.6682(4) 0.1650(4) 0.0257(19) Uani 1 1 d .
C14 C 0.3952(3) 0.7129(5) 0.2199(5) 0.040(2) Uani 1 1 d .
H14A H 0.3848 0.7552 0.2014 0.059 Uiso 1 1 calc R
H14B H 0.4140 0.7258 0.2498 0.059 Uiso 1 1 calc R
H14C H 0.3775 0.6868 0.2441 0.059 Uiso 1 1 calc R
O3 O 0.48691(15) 0.5626(3) 0.0096(3) 0.0224(13) Uani 1 1 d .
O4 O 0.44240(17) 0.4889(3) 0.0008(3) 0.0335(15) Uani 1 1 d .
C15 C 0.4706(2) 0.5108(4) -0.0168(4) 0.0219(19) Uani 1 1 d .
C16 C 0.4893(3) 0.4798(5) -0.0734(4) 0.038(2) Uani 1 1 d .
H16A H 0.5023 0.4388 -0.0587 0.058 Uiso 1 1 calc R
H16B H 0.5055 0.5142 -0.0916 0.058 Uiso 1 1 calc R
H16C H 0.4726 0.4661 -0.1071 0.058 Uiso 1 1 calc R
O5 O 0.56380(15) 0.9871(3) 0.2388(3) 0.0232(13) Uani 1 1 d .
O6 O 0.55442(19) 1.1014(3) 0.2390(3) 0.0396(17) Uani 1 1 d .
C17 C 0.5658(2) 1.0489(5) 0.2648(5) 0.031(2) Uani 1 1 d .
C18 C 0.5834(3) 1.0537(5) 0.3292(4) 0.037(2) Uani 1 1 d .
H18A H 0.6027 1.0869 0.3262 0.056 Uiso 1 1 calc R
H18B H 0.5924 1.0077 0.3416 0.056 Uiso 1 1 calc R
H18C H 0.5669 1.0696 0.3625 0.056 Uiso 1 1 calc R
O7 O 0.50949(15) 0.9599(3) 0.0692(3) 0.0253(13) Uani 1 1 d .
O8 O 0.47995(17) 1.0594(3) 0.0845(3) 0.0381(15) Uani 1 1 d .
C19 C 0.4860(2) 1.0062(5) 0.0542(4) 0.026(2) Uani 1 1 d .
C20 C 0.4685(3) 0.9922(5) -0.0112(5) 0.040(2) Uani 1 1 d .
H20A H 0.4620 1.0366 -0.0316 0.060 Uiso 1 1 calc R
H20B H 0.4477 0.9639 -0.0042 0.060 Uiso 1 1 calc R
H20C H 0.4846 0.9672 -0.0401 0.060 Uiso 1 1 calc R
O9 O 0.72881(16) 0.7488(3) 0.2592(3) 0.0279(14) Uani 1 1 d .
O10 O 0.78380(17) 0.7829(3) 0.2718(3) 0.0384(16) Uani 1 1 d .
C21 C 0.7595(2) 0.7430(4) 0.2835(4) 0.0248(19) Uani 1 1 d .
C22 C 0.7643(3) 0.6810(5) 0.3281(5) 0.038(2) Uani 1 1 d .
H22A H 0.7855 0.6872 0.3543 0.057 Uiso 1 1 calc R
H22B H 0.7664 0.6386 0.3017 0.057 Uiso 1 1 calc R
H22C H 0.7443 0.6770 0.3575 0.057 Uiso 1 1 calc R
O11 O 0.71250(15) 0.9000(3) 0.1235(3) 0.0287(13) Uani 1 1 d .
O12 O 0.75983(17) 0.9605(3) 0.1549(4) 0.0422(17) Uani 1 1 d .
C23 C 0.7352(2) 0.9520(5) 0.1199(5) 0.037(2) Uani 1 1 d .
C24 C 0.7275(3) 1.0014(5) 0.0627(5) 0.050(3) Uani 1 1 d .
H24A H 0.7195 1.0462 0.0799 0.075 Uiso 1 1 calc R
H24B H 0.7094 0.9810 0.0348 0.075 Uiso 1 1 calc R
H24C H 0.7486 1.0084 0.0368 0.075 Uiso 1 1 calc R
O13 O 0.68626(15) 0.5003(3) 0.0662(3) 0.0250(13) Uani 1 1 d .
O14 O 0.71542(19) 0.3997(4) 0.0739(4) 0.057(2) Uani 1 1 d .
C25 C 0.7120(2) 0.4596(5) 0.0524(4) 0.031(2) Uani 1 1 d .
C26 C 0.7386(3) 0.4906(5) 0.0057(6) 0.046(3) Uani 1 1 d .
H26A H 0.7482 0.5333 0.0248 0.068 Uiso 1 1 calc R
H26B H 0.7273 0.5017 -0.0361 0.068 Uiso 1 1 calc R
H26C H 0.7573 0.4570 -0.0017 0.068 Uiso 1 1 calc R
O15 O 0.60746(15) 0.4250(3) 0.1792(3) 0.0257(13) Uani 1 1 d .
O16 O 0.6245(2) 0.3162(3) 0.1566(4) 0.0479(19) Uani 1 1 d .
C27 C 0.6057(2) 0.3569(4) 0.1839(4) 0.027(2) Uani 1 1 d .
C28 C 0.5777(3) 0.3320(5) 0.2308(5) 0.045(3) Uani 1 1 d .
H28A H 0.5550 0.3482 0.2154 0.067 Uiso 1 1 calc R
H28B H 0.5822 0.3506 0.2747 0.067 Uiso 1 1 calc R
H28C H 0.5778 0.2809 0.2324 0.067 Uiso 1 1 calc R
C29 C 0.4202(2) 0.7123(4) -0.0431(4) 0.027(2) Uani 1 1 d .
C30 C 0.4180(3) 0.6399(5) -0.0773(5) 0.038(2) Uani 1 1 d .
H30A H 0.4155 0.6035 -0.0440 0.056 Uiso 1 1 calc R
H30B H 0.4392 0.6318 -0.1026 0.056 Uiso 1 1 calc R
H30C H 0.3979 0.6390 -0.1068 0.056 Uiso 1 1 calc R
C31 C 0.3869(3) 0.7221(5) -0.0043(5) 0.040(2) Uani 1 1 d .
H31A H 0.3855 0.7702 0.0116 0.059 Uiso 1 1 calc R
H31B H 0.3867 0.6901 0.0332 0.059 Uiso 1 1 calc R
H31C H 0.3669 0.7124 -0.0326 0.059 Uiso 1 1 calc R
C32 C 0.4221(3) 0.7687(5) -0.0969(5) 0.045(3) Uani 1 1 d .
H32A H 0.4012 0.7666 -0.1241 0.068 Uiso 1 1 calc R
H32B H 0.4426 0.7606 -0.1243 0.068 Uiso 1 1 calc R
H32C H 0.4238 0.8148 -0.0763 0.068 Uiso 1 1 calc R
C33 C 0.5005(2) 0.7289(4) -0.0304(4) 0.027(2) Uani 1 1 d .
C34 C 0.5302(2) 0.7102(4) 0.0155(4) 0.027(2) Uani 1 1 d .
H34A H 0.5294 0.6602 0.0253 0.041 Uiso 1 1 calc R
H34B H 0.5280 0.7367 0.0563 0.041 Uiso 1 1 calc R
H34C H 0.5524 0.7214 -0.0056 0.041 Uiso 1 1 calc R
C35 C 0.5041(3) 0.8058(4) -0.0516(5) 0.035(2) Uani 1 1 d .
H35A H 0.5032 0.8358 -0.0127 0.052 Uiso 1 1 calc R
H35B H 0.4850 0.8180 -0.0812 0.052 Uiso 1 1 calc R
H35C H 0.5262 0.8124 -0.0743 0.052 Uiso 1 1 calc R
C36 C 0.5040(3) 0.6838(4) -0.0922(4) 0.032(2) Uani 1 1 d .
H36A H 0.5268 0.6917 -0.1122 0.048 Uiso 1 1 calc R
H36B H 0.4857 0.6964 -0.1235 0.048 Uiso 1 1 calc R
H36C H 0.5017 0.6346 -0.0803 0.048 Uiso 1 1 calc R
C37 C 0.5108(2) 0.8490(4) 0.2695(4) 0.0210(18) Uani 1 1 d .
C38 C 0.4850(2) 0.7898(5) 0.2840(4) 0.031(2) Uani 1 1 d .
H38A H 0.4968 0.7530 0.3089 0.047 Uiso 1 1 calc R
H38B H 0.4763 0.7706 0.2426 0.047 Uiso 1 1 calc R
H38C H 0.4656 0.8081 0.3098 0.047 Uiso 1 1 calc R
C39 C 0.5431(2) 0.8204(4) 0.2329(4) 0.0218(18) Uani 1 1 d .
H39A H 0.5606 0.8573 0.2294 0.033 Uiso 1 1 calc R
H39B H 0.5364 0.8050 0.1889 0.033 Uiso 1 1 calc R
H39C H 0.5528 0.7810 0.2574 0.033 Uiso 1 1 calc R
C40 C 0.5238(2) 0.8801(5) 0.3354(4) 0.030(2) Uani 1 1 d .
H40A H 0.5038 0.8950 0.3617 0.046 Uiso 1 1 calc R
H40B H 0.5387 0.9203 0.3266 0.046 Uiso 1 1 calc R
H40C H 0.5369 0.8447 0.3596 0.046 Uiso 1 1 calc R
C41 C 0.4598(2) 0.9752(4) 0.2629(4) 0.0253(19) Uani 1 1 d .
C42 C 0.4806(3) 1.0300(5) 0.3042(5) 0.038(2) Uani 1 1 d .
H42A H 0.4645 1.0557 0.3326 0.058 Uiso 1 1 calc R
H42B H 0.4924 1.0625 0.2746 0.058 Uiso 1 1 calc R
H42C H 0.4979 1.0059 0.3313 0.058 Uiso 1 1 calc R
C43 C 0.4379(3) 1.0163(5) 0.2130(5) 0.038(2) Uani 1 1 d .
H43A H 0.4201 0.9857 0.1943 0.057 Uiso 1 1 calc R
H43B H 0.4529 1.0337 0.1778 0.057 Uiso 1 1 calc R
H43C H 0.4267 1.0557 0.2351 0.057 Uiso 1 1 calc R
C44 C 0.4353(3) 0.9346(5) 0.3079(5) 0.043(3) Uani 1 1 d .
H44A H 0.4168 0.9657 0.3234 0.064 Uiso 1 1 calc R
H44B H 0.4483 0.9166 0.3456 0.064 Uiso 1 1 calc R
H44C H 0.4250 0.8957 0.2836 0.064 Uiso 1 1 calc R
C45 C 0.5954(2) 0.9356(4) 0.0278(4) 0.0223(18) Uani 1 1 d .
C46 C 0.5721(3) 0.9442(5) -0.0346(4) 0.033(2) Uani 1 1 d .
H46A H 0.5763 0.9053 -0.0647 0.050 Uiso 1 1 calc R
H46B H 0.5778 0.9882 -0.0565 0.050 Uiso 1 1 calc R
H46C H 0.5476 0.9445 -0.0217 0.050 Uiso 1 1 calc R
C47 C 0.5849(2) 0.8662(4) 0.0607(4) 0.0245(19) Uani 1 1 d .
H47A H 0.5605 0.8684 0.0740 0.037 Uiso 1 1 calc R
H47B H 0.5995 0.8584 0.0995 0.037 Uiso 1 1 calc R
H47C H 0.5882 0.8278 0.0296 0.037 Uiso 1 1 calc R
C48 C 0.6336(2) 0.9323(5) 0.0066(4) 0.029(2) Uani 1 1 d .
H48A H 0.6365 0.8966 -0.0274 0.043 Uiso 1 1 calc R
H48B H 0.6481 0.9205 0.0446 0.043 Uiso 1 1 calc R
H48C H 0.6407 0.9777 -0.0108 0.043 Uiso 1 1 calc R
C49 C 0.5867(2) 1.0954(4) 0.0495(4) 0.028(2) Uani 1 1 d .
C50 C 0.5520(3) 1.1116(5) 0.0160(5) 0.038(2) Uani 1 1 d .
H50A H 0.5338 1.1154 0.0492 0.056 Uiso 1 1 calc R
H50B H 0.5463 1.0740 -0.0147 0.056 Uiso 1 1 calc R
H50C H 0.5539 1.1556 -0.0080 0.056 Uiso 1 1 calc R
C51 C 0.5926(3) 1.1506(5) 0.1027(4) 0.038(2) Uani 1 1 d .
H51A H 0.6167 1.1485 0.1177 0.057 Uiso 1 1 calc R
H51B H 0.5770 1.1416 0.1398 0.057 Uiso 1 1 calc R
H51C H 0.5878 1.1969 0.0846 0.057 Uiso 1 1 calc R
C52 C 0.6167(3) 1.1024(5) -0.0008(5) 0.043(3) Uani 1 1 d .
H52A H 0.6204 1.1517 -0.0111 0.065 Uiso 1 1 calc R
H52B H 0.6107 1.0771 -0.0410 0.065 Uiso 1 1 calc R
H52C H 0.6380 1.0828 0.0180 0.065 Uiso 1 1 calc R
C53 C 0.6546(2) 0.8346(5) 0.3088(4) 0.026(2) Uani 1 1 d .
C54 C 0.6425(2) 0.7851(4) 0.2546(4) 0.028(2) Uani 1 1 d .
H54A H 0.6229 0.7573 0.2705 0.042 Uiso 1 1 calc R
H54B H 0.6616 0.7540 0.2422 0.042 Uiso 1 1 calc R
H54C H 0.6352 0.8122 0.2162 0.042 Uiso 1 1 calc R
C55 C 0.6692(2) 0.7905(5) 0.3658(4) 0.030(2) Uani 1 1 d .
H55A H 0.6536 0.7512 0.3743 0.045 Uiso 1 1 calc R
H55B H 0.6710 0.8194 0.4053 0.045 Uiso 1 1 calc R
H55C H 0.6922 0.7728 0.3540 0.045 Uiso 1 1 calc R
C56 C 0.6234(2) 0.8750(5) 0.3340(4) 0.029(2) Uani 1 1 d .
H56A H 0.6115 0.8975 0.2971 0.044 Uiso 1 1 calc R
H56B H 0.6311 0.9106 0.3653 0.044 Uiso 1 1 calc R
H56C H 0.6073 0.8430 0.3560 0.044 Uiso 1 1 calc R
C57 C 0.7134(2) 0.9424(4) 0.3361(4) 0.027(2) Uani 1 1 d .
C58 C 0.7409(3) 0.8957(5) 0.3666(5) 0.038(2) Uani 1 1 d .
H58A H 0.7544 0.9224 0.3986 0.056 Uiso 1 1 calc R
H58B H 0.7564 0.8781 0.3321 0.056 Uiso 1 1 calc R
H58C H 0.7297 0.8563 0.3886 0.056 Uiso 1 1 calc R
C59 C 0.7316(3) 1.0041(5) 0.3011(5) 0.039(2) Uani 1 1 d .
H59A H 0.7484 1.0255 0.3310 0.058 Uiso 1 1 calc R
H59B H 0.7142 1.0387 0.2883 0.058 Uiso 1 1 calc R
H59C H 0.7436 0.9870 0.2619 0.058 Uiso 1 1 calc R
C60 C 0.6902(3) 0.9716(5) 0.3910(5) 0.044(3) Uani 1 1 d .
H60A H 0.6802 0.9331 0.4162 0.066 Uiso 1 1 calc R
H60B H 0.6715 0.9995 0.3717 0.066 Uiso 1 1 calc R
H60C H 0.7042 1.0010 0.4202 0.066 Uiso 1 1 calc R
C61 C 0.7830(2) 0.7564(5) 0.0730(4) 0.028(2) Uani 1 1 d .
C62 C 0.7901(2) 0.8334(4) 0.0588(5) 0.031(2) Uani 1 1 d .
H62A H 0.8137 0.8387 0.0418 0.047 Uiso 1 1 calc R
H62B H 0.7877 0.8604 0.0994 0.047 Uiso 1 1 calc R
H62C H 0.7735 0.8505 0.0262 0.047 Uiso 1 1 calc R
C63 C 0.7891(2) 0.7123(5) 0.0110(5) 0.034(2) Uani 1 1 d .
H63A H 0.7751 0.7309 -0.0251 0.051 Uiso 1 1 calc R
H63B H 0.7824 0.6640 0.0197 0.051 Uiso 1 1 calc R
H63C H 0.8137 0.7141 -0.0009 0.051 Uiso 1 1 calc R
C64 C 0.8088(2) 0.7323(5) 0.1251(5) 0.034(2) Uani 1 1 d .
H64A H 0.8325 0.7405 0.1096 0.051 Uiso 1 1 calc R
H64B H 0.8055 0.6824 0.1335 0.051 Uiso 1 1 calc R
H64C H 0.8049 0.7584 0.1658 0.051 Uiso 1 1 calc R
C65 C 0.7036(2) 0.7481(4) 0.0413(4) 0.0232(19) Uani 1 1 d .
C66 C 0.7089(2) 0.8079(5) -0.0074(4) 0.031(2) Uani 1 1 d .
H66A H 0.6902 0.8074 -0.0399 0.046 Uiso 1 1 calc R
H66B H 0.7313 0.8022 -0.0296 0.046 Uiso 1 1 calc R
H66C H 0.7087 0.8523 0.0163 0.046 Uiso 1 1 calc R
C67 C 0.6687(2) 0.7586(4) 0.0740(4) 0.0252(19) Uani 1 1 d .
H67A H 0.6696 0.8001 0.1021 0.038 Uiso 1 1 calc R
H67B H 0.6630 0.7177 0.1007 0.038 Uiso 1 1 calc R
H67C H 0.6508 0.7650 0.0403 0.038 Uiso 1 1 calc R
C68 C 0.7027(2) 0.6773(4) 0.0021(4) 0.029(2) Uani 1 1 d .
H68A H 0.6972 0.6391 0.0322 0.044 Uiso 1 1 calc R
H68B H 0.7254 0.6690 -0.0180 0.044 Uiso 1 1 calc R
H68C H 0.6849 0.6799 -0.0322 0.044 Uiso 1 1 calc R
C69 C 0.7006(2) 0.4248(4) 0.2686(5) 0.030(2) Uani 1 1 d .
C70 C 0.6751(3) 0.3636(5) 0.2821(6) 0.053(3) Uani 1 1 d .
H70A H 0.6685 0.3417 0.2404 0.079 Uiso 1 1 calc R
H70B H 0.6542 0.3814 0.3040 0.079 Uiso 1 1 calc R
H70C H 0.6864 0.3290 0.3103 0.079 Uiso 1 1 calc R
C71 C 0.7296(3) 0.3968(5) 0.2271(5) 0.039(2) Uani 1 1 d .
H71A H 0.7423 0.3610 0.2516 0.058 Uiso 1 1 calc R
H71B H 0.7455 0.4348 0.2155 0.058 Uiso 1 1 calc R
H71C H 0.7200 0.3764 0.1869 0.058 Uiso 1 1 calc R
C72 C 0.7157(3) 0.4504(6) 0.3345(5) 0.045(3) Uani 1 1 d .
H72A H 0.7295 0.4131 0.3544 0.068 Uiso 1 1 calc R
H72B H 0.6966 0.4631 0.3641 0.068 Uiso 1 1 calc R
H72C H 0.7304 0.4911 0.3268 0.068 Uiso 1 1 calc R
C73 C 0.6487(2) 0.5470(4) 0.2753(4) 0.0245(19) Uani 1 1 d .
C74 C 0.6249(2) 0.5017(5) 0.3192(4) 0.029(2) Uani 1 1 d .
H74A H 0.6392 0.4749 0.3500 0.044 Uiso 1 1 calc R
H74B H 0.6115 0.4697 0.2916 0.044 Uiso 1 1 calc R
H74C H 0.6090 0.5319 0.3437 0.044 Uiso 1 1 calc R
C75 C 0.6244(2) 0.5896(4) 0.2299(4) 0.027(2) Uani 1 1 d .
H75A H 0.6092 0.5577 0.2057 0.041 Uiso 1 1 calc R
H75B H 0.6383 0.6167 0.1989 0.041 Uiso 1 1 calc R
H75C H 0.6102 0.6212 0.2566 0.041 Uiso 1 1 calc R
C76 C 0.6683(3) 0.5995(5) 0.3205(4) 0.037(2) Uani 1 1 d .
H76A H 0.6514 0.6258 0.3466 0.055 Uiso 1 1 calc R
H76B H 0.6818 0.6318 0.2935 0.055 Uiso 1 1 calc R
H76C H 0.6839 0.5740 0.3499 0.055 Uiso 1 1 calc R
C77 C 0.6189(2) 0.3786(4) -0.0317(4) 0.027(2) Uani 1 1 d .
C78 C 0.5998(3) 0.3854(5) -0.0990(4) 0.037(2) Uani 1 1 d .
H78A H 0.6039 0.3434 -0.1252 0.055 Uiso 1 1 calc R
H78B H 0.6087 0.4261 -0.1226 0.055 Uiso 1 1 calc R
H78C H 0.5748 0.3909 -0.0915 0.055 Uiso 1 1 calc R
C79 C 0.6064(3) 0.3102(4) 0.0016(5) 0.041(3) Uani 1 1 d .
H79A H 0.6147 0.2701 -0.0238 0.061 Uiso 1 1 calc R
H79B H 0.5810 0.3096 0.0034 0.061 Uiso 1 1 calc R
H79C H 0.6158 0.3077 0.0463 0.061 Uiso 1 1 calc R
C80 C 0.6575(3) 0.3706(5) -0.0451(5) 0.037(2) Uani 1 1 d .
H80A H 0.6696 0.3591 -0.0041 0.055 Uiso 1 1 calc R
H80B H 0.6668 0.4143 -0.0628 0.055 Uiso 1 1 calc R
H80C H 0.6612 0.3331 -0.0770 0.055 Uiso 1 1 calc R
C81 C 0.6115(2) 0.5387(4) -0.0192(4) 0.0254(19) Uani 1 1 d .
C82 C 0.5786(2) 0.5508(4) -0.0593(4) 0.030(2) Uani 1 1 d .
H82A H 0.5798 0.5967 -0.0803 0.045 Uiso 1 1 calc R
H82B H 0.5583 0.5487 -0.0304 0.045 Uiso 1 1 calc R
H82C H 0.5767 0.5147 -0.0931 0.045 Uiso 1 1 calc R
C83 C 0.6145(2) 0.5963(4) 0.0342(4) 0.026(2) Uani 1 1 d .
H83A H 0.6146 0.6422 0.0132 0.039 Uiso 1 1 calc R
H83B H 0.6362 0.5899 0.0588 0.039 Uiso 1 1 calc R
H83C H 0.5948 0.5930 0.0643 0.039 Uiso 1 1 calc R
C84 C 0.6431(2) 0.5443(5) -0.0650(5) 0.033(2) Uani 1 1 d .
H84A H 0.6403 0.5120 -0.1018 0.050 Uiso 1 1 calc R
H84B H 0.6642 0.5325 -0.0405 0.050 Uiso 1 1 calc R
H84C H 0.6449 0.5920 -0.0817 0.050 Uiso 1 1 calc R
C85 C 0.4490(2) 0.4637(4) 0.1958(4) 0.0238(18) Uani 1 1 d .
C86 C 0.4170(2) 0.5035(4) 0.2195(5) 0.030(2) Uani 1 1 d .
H86A H 0.4068 0.5293 0.1827 0.045 Uiso 1 1 calc R
H86B H 0.4237 0.5362 0.2542 0.045 Uiso 1 1 calc R
H86C H 0.3999 0.4705 0.2369 0.045 Uiso 1 1 calc R
C87 C 0.4375(2) 0.4137(4) 0.1416(4) 0.033(2) Uani 1 1 d .
H87A H 0.4145 0.3950 0.1522 0.049 Uiso 1 1 calc R
H87B H 0.4542 0.3754 0.1382 0.049 Uiso 1 1 calc R
H87C H 0.4364 0.4388 0.0998 0.049 Uiso 1 1 calc R
C88 C 0.4636(2) 0.4189(4) 0.2537(4) 0.029(2) Uani 1 1 d .
H88A H 0.4706 0.4497 0.2897 0.043 Uiso 1 1 calc R
H88B H 0.4838 0.3924 0.2385 0.043 Uiso 1 1 calc R
H88C H 0.4456 0.3867 0.2690 0.043 Uiso 1 1 calc R
C89 C 0.5083(2) 0.5684(4) 0.2265(4) 0.0217(18) Uani 1 1 d .
C90 C 0.5350(2) 0.5194(4) 0.2590(4) 0.0210(17) Uani 1 1 d .
H90A H 0.5510 0.5017 0.2256 0.032 Uiso 1 1 calc R
H90B H 0.5229 0.4803 0.2796 0.032 Uiso 1 1 calc R
H90C H 0.5481 0.5452 0.2924 0.032 Uiso 1 1 calc R
C91 C 0.5276(2) 0.6293(4) 0.1953(4) 0.0246(19) Uani 1 1 d .
H91A H 0.5432 0.6504 0.2277 0.037 Uiso 1 1 calc R
H91B H 0.5108 0.6641 0.1801 0.037 Uiso 1 1 calc R
H91C H 0.5412 0.6124 0.1579 0.037 Uiso 1 1 calc R
C92 C 0.4841(2) 0.5984(4) 0.2795(4) 0.028(2) Uani 1 1 d .
H92A H 0.4976 0.6270 0.3101 0.042 Uiso 1 1 calc R
H92B H 0.4730 0.5601 0.3035 0.042 Uiso 1 1 calc R
H92C H 0.4662 0.6271 0.2587 0.042 Uiso 1 1 calc R
C93 C 0.6796(3) 0.9331(6) -0.2457(4) 0.058(3) Uani 1 1 d D
H93A H 0.6891 0.9789 -0.2587 0.070 Uiso 1 1 calc R
H93B H 0.6991 0.8995 -0.2436 0.070 Uiso 1 1 calc R
Cl1 Cl 0.66026(12) 0.9399(2) -0.1683(2) 0.0998(14) Uani 1 1 d D
Cl2 Cl 0.64998(8) 0.9056(2) -0.3042(2) 0.0798(10) Uani 1 1 d D
C94 C 0.6326(3) 0.7522(4) -0.1966(4) 0.046(3) Uani 1 1 d D
H94A H 0.6183 0.7806 -0.2268 0.055 Uiso 1 1 calc R
H94B H 0.6561 0.7729 -0.1954 0.055 Uiso 1 1 calc R
Cl3 Cl 0.63548(10) 0.66793(17) -0.22728(17) 0.0736(10) Uani 1 1 d D
Cl4 Cl 0.61458(11) 0.75587(19) -0.11824(18) 0.0809(11) Uani 1 1 d D
C95 C 0.3656(3) 0.4982(5) 0.0304(8) 0.085(5) Uani 1 1 d D
H95A H 0.3875 0.5117 0.0086 0.102 Uiso 1 1 calc R
H95B H 0.3684 0.5062 0.0780 0.102 Uiso 1 1 calc R
Cl5 Cl 0.33243(10) 0.5512(3) 0.0016(2) 0.1071(15) Uani 1 1 d D
Cl6 Cl 0.35832(14) 0.4103(2) 0.0171(3) 0.1275(19) Uani 1 1 d D
C96 C 0.8211(3) 0.4353(5) 0.1985(5) 0.066(4) Uani 1 1 d D
H96A H 0.8017 0.4081 0.1794 0.079 Uiso 1 1 calc R
H96B H 0.8427 0.4209 0.1760 0.079 Uiso 1 1 calc R
Cl7 Cl 0.81388(11) 0.5233(2) 0.1838(3) 0.1063(15) Uani 1 1 d D
Cl8 Cl 0.82447(11) 0.4160(3) 0.2809(2) 0.1028(15) Uani 1 1 d D
C97 C 0.5592(3) 0.6794(7) 0.4626(5) 0.101(6) Uani 1 1 d D
H97A H 0.5733 0.7103 0.4908 0.121 Uiso 1 1 calc R
H97B H 0.5611 0.6313 0.4795 0.121 Uiso 1 1 calc R
Cl9 Cl 0.51523(18) 0.7065(2) 0.4640(3) 0.142(2) Uani 1 1 d D
Cl10 Cl 0.57448(9) 0.68301(17) 0.38125(16) 0.0682(9) Uani 1 1 d D
C98 C 0.5043(4) 0.8074(6) -0.3167(5) 0.081(5) Uani 1 1 d D
H98A H 0.4824 0.8291 -0.3021 0.098 Uiso 1 1 calc R
H98B H 0.5185 0.8439 -0.3382 0.098 Uiso 1 1 calc R
Cl11 Cl 0.52665(15) 0.7765(2) -0.2482(2) 0.1160(19) Uani 1 1 d D
Cl12 Cl 0.49505(10) 0.74266(16) -0.3733(2) 0.0846(11) Uani 1 1 d D
C99 C 0.5874(4) 0.8521(6) 0.5757(5) 0.087(5) Uani 1 1 d D
H99A H 0.5992 0.8895 0.6006 0.105 Uiso 1 1 calc R
H99B H 0.5624 0.8636 0.5737 0.105 Uiso 1 1 calc R
Cl13 Cl 0.60402(12) 0.8489(2) 0.49715(19) 0.0973(13) Uani 1 1 d D
Cl14 Cl 0.59279(9) 0.7740(2) 0.61595(19) 0.0856(11) Uani 1 1 d D
C100 C 0.6920(5) 1.2337(7) 0.1275(6) 0.148(9) Uani 1 1 d D
H10C H 0.7101 1.2693 0.1354 0.177 Uiso 1 1 calc R
H10D H 0.6689 1.2559 0.1325 0.177 Uiso 1 1 calc R
Cl15 Cl 0.6965(2) 1.1643(4) 0.1835(5) 0.223(4) Uani 1 1 d D
Cl16 Cl 0.69645(17) 1.1984(3) 0.0476(4) 0.156(3) Uani 1 1 d D
C101 C 0.2808(10) 0.6916(12) 0.0458(10) 0.36(3) Uani 1 1 d D
H10G H 0.2561 0.6778 0.0499 0.435 Uiso 1 1 calc R
H10H H 0.2949 0.6487 0.0414 0.435 Uiso 1 1 calc R
Cl17 Cl 0.2863(4) 0.7442(12) -0.0243(8) 0.450(13) Uani 1 1 d D
Cl18 Cl 0.2936(3) 0.7370(5) 0.1153(6) 0.288(6) Uani 1 1 d D
C102 C 0.6714(4) 1.0707(10) 0.5958(9) 0.186(13) Uani 1 1 d D
H10G H 0.6876 1.0337 0.6101 0.224 Uiso 1 1 calc R
H10H H 0.6849 1.1078 0.5738 0.224 Uiso 1 1 calc R
Cl19 Cl 0.6403(3) 1.0365(5) 0.5418(5) 0.256(5) Uani 1 1 d D
Cl20 Cl 0.64904(18) 1.1048(3) 0.6634(4) 0.182(3) Uani 1 1 d D
C103 C 0.6959(6) 1.155(3) -0.128(3) 0.26(3) Uiso 0.50 1 d PD
H10E H 0.7009 1.1050 -0.1369 0.310 Uiso 0.50 1 calc PR
H10F H 0.6977 1.1628 -0.0797 0.310 Uiso 0.50 1 calc PR
Cl21 Cl 0.7238(7) 1.2103(19) -0.1719(18) 0.43(2) Uiso 0.50 1 d PD
Cl22 Cl 0.6558(3) 1.1793(6) -0.1576(6) 0.139(4) Uiso 0.50 1 d PD

loop_
_atom_site_aniso_label
_atom_site_aniso_U_11
_atom_site_aniso_U_22
_atom_site_aniso_U_33
_atom_site_aniso_U_23
_atom_site_aniso_U_13
_atom_site_aniso_U_12
Pd1 0.0241(3) 0.0125(3) 0.0170(3) 0.0001(2) -0.0003(3) -0.0025(3)
Pd2 0.0267(3) 0.0109(3) 0.0190(3) -0.0002(2) -0.0016(3) 0.0012(3)
Pd3 0.0232(3) 0.0176(3) 0.0224(3) 0.0021(3) -0.0015(3) 0.0004(3)
Pd4 0.0231(3) 0.0149(3) 0.0228(3) 0.0034(3) 0.0031(3) 0.0020(3)
P1 0.0305(13) 0.0152(11) 0.0184(11) 0.0016(8) -0.0036(9) -0.0044(9)
P2 0.0257(12) 0.0151(11) 0.0183(10) -0.0027(8) -0.0003(9) 0.0008(9)
P3 0.0247(11) 0.0116(10) 0.0221(11) 0.0035(9) -0.0029(9) -0.0016(8)
P4 0.0265(12) 0.0189(12) 0.0218(11) -0.0011(9) -0.0034(9) 0.0021(9)
P5 0.0211(11) 0.0198(11) 0.0224(12) 0.0030(8) 0.0017(8) -0.0007(9)
P6 0.0237(12) 0.0201(12) 0.0220(11) 0.0064(9) 0.0016(9) 0.0006(9)
P7 0.0260(12) 0.0146(11) 0.0201(11) 0.0014(8) 0.0053(9) 0.0001(9)
P8 0.0227(10) 0.0106(9) 0.0193(10) 0.0019(8) 0.0016(9) -0.0019(8)
C1 0.036(5) 0.012(4) 0.017(4) 0.004(3) -0.010(4) -0.001(4)
C2 0.023(4) 0.013(4) 0.017(4) -0.002(3) -0.005(3) 0.003(3)
C3 0.034(5) 0.013(4) 0.020(4) -0.003(3) -0.001(4) -0.004(3)
C4 0.028(4) 0.012(4) 0.029(5) 0.005(3) -0.002(4) -0.007(3)
C5 0.037(5) 0.016(4) 0.017(4) -0.006(3) 0.002(3) 0.004(4)
C6 0.031(5) 0.018(4) 0.018(4) -0.004(3) -0.002(4) -0.001(4)
C7 0.022(4) 0.018(4) 0.025(5) 0.004(3) -0.003(3) 0.002(3)
C8 0.020(4) 0.016(4) 0.031(5) 0.005(4) -0.005(4) 0.002(3)
C9 0.023(4) 0.010(4) 0.033(5) 0.001(4) 0.001(4) -0.004(3)
C10 0.028(5) 0.010(4) 0.029(5) -0.005(3) 0.002(4) -0.003(3)
C11 0.019(4) 0.011(4) 0.025(4) -0.001(3) 0.007(3) -0.005(3)
C12 0.027(4) 0.016(4) 0.022(4) 0.001(4) 0.002(4) -0.003(3)
O1 0.023(3) 0.018(3) 0.023(3) 0.000(2) 0.002(3) -0.002(2)
O2 0.029(4) 0.036(4) 0.040(4) 0.009(3) -0.003(3) 0.000(3)
C13 0.033(5) 0.016(4) 0.028(5) 0.010(4) 0.001(4) 0.002(4)
C14 0.043(6) 0.033(6) 0.042(6) 0.000(5) 0.011(5) 0.011(5)
O3 0.033(3) 0.019(3) 0.015(3) -0.001(2) 0.000(2) -0.009(3)
O4 0.037(4) 0.027(4) 0.036(4) -0.009(3) 0.001(3) -0.015(3)
C15 0.035(5) 0.013(4) 0.018(4) -0.008(3) -0.013(4) -0.001(4)
C16 0.051(6) 0.041(6) 0.024(5) -0.021(4) 0.009(4) -0.009(5)
O5 0.041(4) 0.008(3) 0.021(3) -0.004(2) 0.002(3) 0.001(2)
O6 0.054(5) 0.017(3) 0.048(4) -0.007(3) -0.009(3) 0.006(3)
C17 0.025(5) 0.027(5) 0.041(6) -0.004(4) 0.001(4) 0.004(4)
C18 0.048(6) 0.033(6) 0.030(5) -0.020(4) -0.003(5) -0.002(5)
O7 0.028(3) 0.023(3) 0.025(3) 0.002(2) -0.004(3) -0.002(3)
O8 0.042(4) 0.034(4) 0.038(4) -0.001(3) -0.003(3) 0.015(3)
C19 0.028(5) 0.020(5) 0.031(5) 0.008(4) -0.006(4) -0.001(4)
C20 0.047(6) 0.043(6) 0.029(5) 0.001(4) -0.010(4) 0.014(5)
O9 0.033(4) 0.029(4) 0.021(3) 0.003(3) 0.002(3) 0.006(3)
O10 0.035(4) 0.027(4) 0.053(5) 0.004(3) -0.008(3) 0.003(3)
C21 0.022(5) 0.026(5) 0.027(5) -0.007(4) -0.012(4) 0.011(4)
C22 0.051(6) 0.032(6) 0.031(5) 0.008(4) -0.014(5) 0.000(5)
O11 0.033(3) 0.022(3) 0.031(3) 0.005(3) -0.003(3) -0.008(3)
O12 0.042(4) 0.036(4) 0.049(4) 0.000(3) -0.019(4) -0.010(3)
C23 0.039(5) 0.028(5) 0.043(6) -0.006(5) 0.001(5) 0.000(4)
C24 0.069(8) 0.029(6) 0.052(7) 0.017(5) -0.008(6) 0.004(5)
O13 0.024(3) 0.023(3) 0.028(3) -0.001(2) 0.010(2) 0.002(3)
O14 0.053(5) 0.040(4) 0.077(6) 0.017(4) 0.015(4) 0.029(4)
C25 0.031(5) 0.038(6) 0.025(5) -0.001(4) 0.003(4) 0.001(4)
C26 0.034(6) 0.043(6) 0.059(7) 0.008(5) 0.023(5) 0.003(5)
O15 0.030(3) 0.018(3) 0.028(3) 0.008(2) 0.001(3) -0.008(2)
O16 0.071(5) 0.010(3) 0.063(5) 0.007(3) 0.014(4) 0.008(3)
C27 0.042(5) 0.012(4) 0.028(5) 0.012(4) -0.005(4) -0.007(4)
C28 0.058(7) 0.040(6) 0.037(6) 0.014(5) -0.001(5) -0.013(5)
C29 0.040(6) 0.019(5) 0.022(5) 0.001(3) -0.023(4) -0.006(4)
C30 0.052(6) 0.025(5) 0.036(6) -0.003(4) -0.029(5) -0.012(5)
C31 0.041(6) 0.037(6) 0.040(6) 0.001(5) -0.017(5) -0.003(5)
C32 0.074(8) 0.024(5) 0.036(6) 0.004(4) -0.025(5) -0.011(5)
C33 0.046(6) 0.011(4) 0.024(5) 0.004(3) 0.008(4) 0.003(4)
C34 0.032(5) 0.018(5) 0.032(5) 0.003(4) 0.008(4) 0.001(4)
C35 0.054(7) 0.016(5) 0.034(5) 0.005(4) 0.003(5) -0.010(4)
C36 0.051(6) 0.017(5) 0.027(5) 0.000(4) 0.007(4) -0.010(4)
C37 0.027(5) 0.015(4) 0.021(4) -0.007(3) -0.001(4) -0.007(3)
C38 0.032(5) 0.039(6) 0.022(5) 0.004(4) -0.001(4) -0.003(4)
C39 0.027(5) 0.013(4) 0.026(4) 0.002(3) 0.000(3) 0.004(3)
C40 0.042(6) 0.025(5) 0.024(5) 0.004(4) -0.003(4) -0.001(4)
C41 0.027(5) 0.022(4) 0.026(5) -0.009(4) 0.002(4) -0.008(4)
C42 0.054(7) 0.019(5) 0.042(6) -0.017(4) 0.007(5) -0.002(5)
C43 0.041(6) 0.033(6) 0.041(6) -0.011(4) -0.004(5) 0.023(4)
C44 0.048(7) 0.042(6) 0.037(6) -0.005(5) 0.017(5) -0.003(5)
C45 0.029(5) 0.016(4) 0.021(4) 0.003(3) -0.004(4) 0.003(4)
C46 0.047(6) 0.025(5) 0.027(5) 0.001(4) 0.002(4) -0.005(4)
C47 0.032(5) 0.014(4) 0.028(5) -0.003(3) 0.001(4) -0.002(4)
C48 0.037(5) 0.025(5) 0.025(5) 0.001(4) 0.000(4) -0.007(4)
C49 0.046(6) 0.008(4) 0.031(5) 0.004(4) -0.002(4) 0.000(4)
C50 0.051(6) 0.021(5) 0.041(6) 0.015(4) -0.014(5) 0.010(4)
C51 0.055(7) 0.019(5) 0.041(6) 0.004(4) -0.002(5) -0.002(4)
C52 0.061(7) 0.023(5) 0.046(6) 0.018(4) 0.009(5) -0.009(5)
C53 0.028(5) 0.030(5) 0.020(4) 0.002(4) -0.005(4) -0.001(4)
C54 0.023(5) 0.026(5) 0.036(5) -0.006(4) 0.004(4) -0.001(4)
C55 0.042(6) 0.026(5) 0.022(5) 0.008(4) 0.001(4) 0.010(4)
C56 0.032(5) 0.031(5) 0.024(5) 0.001(4) 0.006(4) 0.013(4)
C57 0.028(5) 0.027(5) 0.025(5) -0.008(4) -0.009(4) 0.002(4)
C58 0.040(6) 0.036(6) 0.036(6) 0.001(4) -0.016(5) 0.006(4)
C59 0.037(6) 0.031(6) 0.048(6) -0.005(5) -0.011(5) -0.009(4)
C60 0.039(6) 0.046(7) 0.045(6) -0.018(5) -0.012(5) 0.005(5)
C61 0.024(5) 0.031(5) 0.028(5) -0.001(4) 0.000(4) -0.010(4)
C62 0.029(5) 0.018(5) 0.046(6) 0.007(4) 0.006(4) -0.001(4)
C63 0.033(5) 0.036(6) 0.034(5) 0.010(4) 0.009(4) 0.008(4)
C64 0.018(4) 0.039(5) 0.044(6) 0.009(5) 0.007(4) 0.001(4)
C65 0.032(5) 0.011(4) 0.027(5) 0.004(3) -0.004(4) -0.006(4)
C66 0.039(6) 0.028(5) 0.025(5) 0.008(4) -0.003(4) -0.005(4)
C67 0.026(5) 0.023(5) 0.028(5) 0.007(4) -0.004(4) -0.006(4)
C68 0.041(5) 0.021(5) 0.026(5) -0.008(4) 0.002(4) -0.008(4)
C69 0.029(5) 0.018(5) 0.044(6) 0.015(4) -0.007(4) -0.005(4)
C70 0.048(7) 0.023(5) 0.087(9) 0.036(6) -0.003(6) 0.001(5)
C71 0.043(6) 0.029(5) 0.045(6) 0.012(5) 0.000(5) 0.016(4)
C72 0.050(7) 0.044(6) 0.042(6) 0.014(5) -0.014(5) 0.003(5)
C73 0.028(5) 0.025(5) 0.021(4) 0.002(3) -0.001(4) -0.006(4)
C74 0.027(5) 0.038(5) 0.023(5) 0.007(4) 0.001(4) -0.008(4)
C75 0.029(5) 0.025(5) 0.027(5) 0.001(4) 0.007(4) 0.001(4)
C76 0.047(6) 0.040(6) 0.023(5) 0.003(4) -0.010(4) -0.001(5)
C77 0.035(5) 0.015(4) 0.031(5) 0.001(4) 0.008(4) 0.007(4)
C78 0.049(6) 0.034(6) 0.029(5) -0.015(4) 0.008(4) -0.007(5)
C79 0.068(8) 0.018(5) 0.037(6) 0.003(4) 0.015(5) 0.000(5)
C80 0.043(6) 0.031(6) 0.036(6) -0.007(4) 0.010(5) 0.013(4)
C81 0.042(6) 0.016(4) 0.018(4) 0.004(3) 0.000(4) -0.002(4)
C82 0.044(6) 0.017(5) 0.028(5) 0.002(4) -0.002(4) -0.001(4)
C83 0.033(5) 0.010(4) 0.034(5) -0.004(3) 0.005(4) 0.000(4)
C84 0.038(6) 0.032(5) 0.030(5) 0.008(4) 0.010(4) -0.003(4)
C85 0.023(4) 0.025(5) 0.024(4) 0.012(4) -0.001(4) -0.007(3)
C86 0.026(5) 0.017(4) 0.046(6) 0.003(4) 0.014(4) -0.001(4)
C87 0.033(5) 0.027(5) 0.038(6) 0.002(4) 0.005(4) -0.006(4)
C88 0.028(5) 0.026(5) 0.031(5) 0.010(4) 0.001(4) 0.003(4)
C89 0.030(5) 0.020(4) 0.015(4) -0.001(3) -0.004(3) 0.001(4)
C90 0.026(4) 0.017(4) 0.020(4) 0.000(3) 0.003(4) 0.001(3)
C91 0.025(4) 0.017(4) 0.032(5) 0.000(4) -0.004(4) -0.012(3)
C92 0.041(6) 0.021(5) 0.021(4) -0.001(4) 0.006(4) -0.004(4)
C93 0.054(8) 0.056(8) 0.065(8) 0.003(6) -0.001(6) -0.004(6)
Cl1 0.105(3) 0.108(3) 0.087(3) -0.008(2) 0.037(3) 0.017(3)
Cl2 0.0472(18) 0.095(3) 0.097(3) 0.000(2) 0.0001(19) 0.0128(17)
C94 0.046(7) 0.036(6) 0.056(7) 0.011(5) 0.001(5) 0.000(5)
Cl3 0.091(3) 0.054(2) 0.076(2) -0.0165(17) 0.0028(19) -0.0261(18)
Cl4 0.099(3) 0.070(2) 0.073(2) -0.0019(18) 0.024(2) -0.008(2)
C95 0.039(7) 0.106(12) 0.111(12) -0.044(10) -0.022(7) -0.027(7)
Cl5 0.057(2) 0.144(4) 0.120(4) 0.009(3) -0.023(2) 0.004(2)
Cl6 0.124(4) 0.096(3) 0.163(5) -0.009(3) 0.002(4) -0.062(3)
C96 0.039(7) 0.087(10) 0.071(9) -0.013(7) -0.002(6) 0.009(6)
Cl7 0.081(3) 0.077(3) 0.161(4) 0.023(3) 0.017(3) 0.023(2)
Cl8 0.080(3) 0.154(4) 0.075(3) 0.005(3) -0.019(2) 0.030(3)
C97 0.21(2) 0.038(8) 0.055(9) 0.005(6) -0.040(11) -0.027(10)
Cl9 0.230(7) 0.081(3) 0.115(4) 0.014(3) 0.093(4) 0.065(4)
Cl10 0.085(2) 0.058(2) 0.062(2) 0.0121(16) 0.0072(17) -0.0110(18)
C98 0.140(14) 0.045(7) 0.059(8) 0.000(6) 0.019(9) 0.031(8)
Cl11 0.222(6) 0.054(2) 0.071(3) 0.0112(19) 0.009(3) 0.053(3)
Cl12 0.104(3) 0.0469(18) 0.103(3) -0.011(2) 0.009(2) 0.0292(18)
C99 0.117(13) 0.088(11) 0.058(9) -0.010(8) -0.001(8) 0.057(9)
Cl13 0.120(4) 0.104(3) 0.067(2) 0.004(2) 0.022(2) -0.008(3)
Cl14 0.066(2) 0.104(3) 0.087(3) 0.024(2) -0.013(2) -0.0032(19)
C100 0.148(18) 0.074(12) 0.22(2) -0.076(15) 0.017(17) 0.020(11)
Cl15 0.251(9) 0.169(7) 0.249(9) 0.070(7) -0.079(8) -0.005(6)
Cl16 0.143(5) 0.087(4) 0.239(7) -0.035(4) -0.032(5) 0.004(3)
C101 0.33(5) 0.14(3) 0.61(9) -0.13(4) 0.12(6) -0.15(3)
Cl17 0.210(14) 0.67(3) 0.47(3) 0.17(3) 0.070(15) 0.065(17)
Cl18 0.260(11) 0.170(8) 0.434(17) 0.037(10) -0.102(12) -0.083(7)
C102 0.16(2) 0.084(15) 0.32(4) -0.040(19) 0.06(2) 0.035(14)
Cl19 0.334(14) 0.222(10) 0.213(10) -0.029(8) 0.047(9) -0.036(9)
Cl20 0.202(7) 0.093(4) 0.249(8) -0.021(4) 0.119(6) -0.008(4)

loop_
_atom_type_symbol
_atom_type_description
_atom_type_scat_dispersion_real
_atom_type_scat_dispersion_imag
_atom_type_scat_source
C C 0.0033 0.0016 'International Tables Vol C Tables 4.2.6.8 and 6.1.1.4'
H H 0.0000 0.0000 'International Tables Vol C Tables 4.2.6.8 and 6.1.1.4'
O O 0.0106 0.0060 'International Tables Vol C Tables 4.2.6.8 and 6.1.1.4'
P P 0.1023 0.0942 'International Tables Vol C Tables 4.2.6.8 and 6.1.1.4'
Pd Pd -0.9988 1.0072 'International Tables Vol C Tables 4.2.6.8 and 6.1.1.4'
Cl Cl 0.1484 0.1585 'International Tables Vol C Tables 4.2.6.8 and 6.1.1.4'

loop_
_geom_angle_atom_site_label_1
_geom_angle_atom_site_label_2
_geom_angle_atom_site_label_3
_geom_angle
O1 Pd1 O3 176.5(2)
O1 Pd1 P1 89.34(16)
O3 Pd1 P1 88.71(16)
O1 Pd1 P8 91.37(16)
O3 Pd1 P8 89.87(16)
P1 Pd1 P8 166.66(8)
O7 Pd2 O5 176.5(2)
O7 Pd2 P3 89.23(17)
O5 Pd2 P3 91.17(17)
O7 Pd2 P2 89.90(17)
O5 Pd2 P2 88.91(17)
P3 Pd2 P2 166.58(7)
O11 Pd3 O9 177.3(2)
O11 Pd3 P5 89.53(18)
O9 Pd3 P5 88.60(16)
O11 Pd3 P4 90.27(18)
O9 Pd3 P4 90.98(17)
P5 Pd3 P4 163.71(8)
O15 Pd4 O13 177.5(2)
O15 Pd4 P6 89.39(17)
O13 Pd4 P6 90.34(17)
O15 Pd4 P7 90.17(17)
O13 Pd4 P7 89.52(17)
P6 Pd4 P7 166.55(8)
C1 P1 C29 102.3(4)
C1 P1 C33 105.7(4)
C29 P1 C33 111.3(4)
C1 P1 Pd1 110.9(3)
C29 P1 Pd1 116.0(3)
C33 P1 Pd1 110.0(3)
C3 P2 C41 101.9(4)
C3 P2 C37 104.9(3)
C41 P2 C37 110.5(4)
C3 P2 Pd2 110.2(3)
C41 P2 Pd2 118.2(3)
C37 P2 Pd2 110.1(3)
C4 P3 C49 101.8(4)
C4 P3 C45 105.1(4)
C49 P3 C45 110.7(4)
C4 P3 Pd2 111.0(3)
C49 P3 Pd2 117.4(3)
C45 P3 Pd2 109.8(3)
C6 P4 C53 105.7(4)
C6 P4 C57 101.7(4)
C53 P4 C57 110.7(4)
C6 P4 Pd3 110.7(3)
C53 P4 Pd3 108.9(3)
C57 P4 Pd3 118.3(3)
C7 P5 C65 105.4(4)
C7 P5 C61 101.3(4)
C65 P5 C61 111.8(4)
C7 P5 Pd3 111.7(3)
C65 P5 Pd3 108.8(3)
C61 P5 Pd3 117.0(3)
C9 P6 C73 105.9(4)
C9 P6 C69 101.7(4)
C73 P6 C69 110.1(4)
C9 P6 Pd4 109.5(3)
C73 P6 Pd4 111.0(3)
C69 P6 Pd4 117.6(3)
C10 P7 C77 101.8(4)
C10 P7 C81 105.4(4)
C77 P7 C81 110.1(4)
C10 P7 Pd4 110.4(3)
C77 P7 Pd4 118.2(3)
C81 P7 Pd4 110.0(3)
C12 P8 C89 104.6(4)
C12 P8 C85 102.5(4)
C89 P8 C85 110.7(4)
C12 P8 Pd1 111.1(3)
C89 P8 Pd1 107.7(3)
C85 P8 Pd1 119.1(3)
C2 C1 P1 118.7(6)
C3 C2 C1 109.2(6)
C2 C3 P2 118.3(6)
C5 C4 P3 119.2(5)
C6 C5 C4 109.8(6)
C5 C6 P4 118.6(5)
C8 C7 P5 119.2(5)
C7 C8 C9 109.7(6)
C8 C9 P6 118.3(5)
C11 C10 P7 118.9(5)
C12 C11 C10 109.9(6)
C11 C12 P8 118.5(5)
C13 O1 Pd1 117.2(5)
O2 C13 O1 126.6(8)
O2 C13 C14 118.8(8)
O1 C13 C14 114.6(8)
C15 O3 Pd1 118.3(5)
O4 C15 O3 125.0(8)
O4 C15 C16 121.6(7)
O3 C15 C16 113.4(8)
C17 O5 Pd2 117.8(5)
O6 C17 O5 123.9(9)
O6 C17 C18 119.7(9)
O5 C17 C18 116.4(8)
C19 O7 Pd2 116.3(5)
O8 C19 O7 125.9(8)
O8 C19 C20 120.6(8)
O7 C19 C20 113.2(8)
C21 O9 Pd3 116.9(6)
O10 C21 O9 124.7(8)
O10 C21 C22 120.9(8)
O9 C21 C22 114.4(8)
C23 O11 Pd3 117.0(6)
O12 C23 O11 126.2(9)
O12 C23 C24 121.6(9)
O11 C23 C24 112.2(9)
C25 O13 Pd4 117.5(6)
O14 C25 O13 124.4(8)
O14 C25 C26 121.0(9)
O13 C25 C26 114.6(8)
C27 O15 Pd4 114.4(5)
O16 C27 O15 125.7(8)
O16 C27 C28 120.9(8)
O15 C27 C28 113.3(8)
C31 C29 C32 108.9(8)
C31 C29 C30 107.3(8)
C32 C29 C30 108.2(7)
C31 C29 P1 109.1(6)
C32 C29 P1 113.8(6)
C30 C29 P1 109.3(6)
C34 C33 C36 107.7(7)
C34 C33 C35 109.3(7)
C36 C33 C35 107.5(7)
C34 C33 P1 108.1(6)
C36 C33 P1 112.6(6)
C35 C33 P1 111.4(6)
C38 C37 C39 110.5(7)
C38 C37 C40 108.9(7)
C39 C37 C40 107.1(7)
C38 C37 P2 112.5(6)
C39 C37 P2 106.6(5)
C40 C37 P2 111.1(5)
C44 C41 C43 108.5(8)
C44 C41 C42 109.5(7)
C43 C41 C42 106.9(7)
C44 C41 P2 114.8(6)
C43 C41 P2 107.5(6)
C42 C41 P2 109.3(6)
C48 C45 C47 109.7(7)
C48 C45 C46 109.0(7)
C47 C45 C46 107.2(7)
C48 C45 P3 113.2(6)
C47 C45 P3 106.3(5)
C46 C45 P3 111.2(6)
C51 C49 C50 107.8(8)
C51 C49 C52 107.3(8)
C50 C49 C52 109.7(8)
C51 C49 P3 108.3(6)
C50 C49 P3 111.7(6)
C52 C49 P3 111.9(6)
C56 C53 C54 108.6(7)
C56 C53 C55 108.2(7)
C54 C53 C55 108.3(7)
C56 C53 P4 112.8(6)
C54 C53 P4 106.3(6)
C55 C53 P4 112.5(6)
C58 C57 C60 108.8(8)
C58 C57 C59 108.9(8)
C60 C57 C59 108.5(8)
C58 C57 P4 110.0(6)
C60 C57 P4 113.8(6)
C59 C57 P4 106.6(6)
C64 C61 C62 107.9(7)
C64 C61 C63 107.7(7)
C62 C61 C63 110.4(7)
C64 C61 P5 108.1(6)
C62 C61 P5 109.2(6)
C63 C61 P5 113.4(6)
C67 C65 C66 107.6(7)
C67 C65 C68 108.5(7)
C66 C65 C68 108.7(7)
C67 C65 P5 107.8(6)
C66 C65 P5 112.4(6)
C68 C65 P5 111.6(6)
C71 C69 C72 109.0(8)
C71 C69 C70 107.4(8)
C72 C69 C70 108.9(8)
C71 C69 P6 108.0(6)
C72 C69 P6 113.8(6)
C70 C69 P6 109.4(6)
C74 C73 C75 106.4(7)
C74 C73 C76 107.9(7)
C75 C73 C76 107.7(7)
C74 C73 P6 113.6(6)
C75 C73 P6 106.3(6)
C76 C73 P6 114.5(6)
C80 C77 C79 107.1(7)
C80 C77 C78 108.1(7)
C79 C77 C78 108.0(8)
C80 C77 P7 110.2(6)
C79 C77 P7 108.2(6)
C78 C77 P7 114.9(6)
C82 C81 C84 108.8(7)
C82 C81 C83 109.2(7)
C84 C81 C83 108.4(7)
C82 C81 P7 113.0(6)
C84 C81 P7 111.4(6)
C83 C81 P7 105.9(5)
C87 C85 C86 107.9(7)
C87 C85 C88 107.7(7)
C86 C85 C88 109.1(7)
C87 C85 P8 107.8(6)
C86 C85 P8 111.0(6)
C88 C85 P8 113.1(6)
C91 C89 C92 107.6(7)
C91 C89 C90 108.7(7)
C92 C89 C90 109.3(6)
C91 C89 P8 107.2(5)
C92 C89 P8 110.5(6)
C90 C89 P8 113.3(5)
Cl2 C93 Cl1 111.3(6)
Cl3 C94 Cl4 113.1(5)
Cl6 C95 Cl5 113.6(6)
Cl8 C96 Cl7 112.8(7)
Cl10 C97 Cl9 108.9(6)
Cl12 C98 Cl11 113.0(6)
Cl14 C99 Cl13 111.5(6)
Cl15 C100 Cl16 107.3(8)
Cl18 C101 Cl17 109.8(12)
Cl20 C102 Cl19 107.3(10)
Cl22 C103 Cl21 101.3(15)

loop_
_geom_bond_atom_site_label_1
_geom_bond_atom_site_label_2
_geom_bond_distance
Pd1 O1 2.024(5)
Pd1 O3 2.035(5)
Pd1 P1 2.382(2)
Pd1 P8 2.403(2)
Pd2 O7 2.037(5)
Pd2 O5 2.039(6)
Pd2 P3 2.391(2)
Pd2 P2 2.397(2)
Pd3 O11 2.015(6)
Pd3 O9 2.044(6)
Pd3 P5 2.388(2)
Pd3 P4 2.394(2)
Pd4 O15 2.038(5)
Pd4 O13 2.039(5)
Pd4 P6 2.397(2)
Pd4 P7 2.402(2)
P1 C1 1.829(8)
P1 C29 1.879(8)
P1 C33 1.902(9)
P2 C3 1.854(8)
P2 C41 1.893(9)
P2 C37 1.907(9)
P3 C4 1.833(8)
P3 C49 1.895(8)
P3 C45 1.897(8)
P4 C6 1.856(8)
P4 C53 1.893(9)
P4 C57 1.897(9)
P5 C7 1.845(8)
P5 C65 1.888(8)
P5 C61 1.890(9)
P6 C9 1.844(8)
P6 C73 1.868(9)
P6 C69 1.895(9)
P7 C10 1.840(8)
P7 C77 1.877(9)
P7 C81 1.900(8)
P8 C12 1.863(8)
P8 C89 1.885(8)
P8 C85 1.891(8)
C1 C2 1.545(10)
C2 C3 1.543(10)
C4 C5 1.534(11)
C5 C6 1.531(11)
C7 C8 1.534(11)
C8 C9 1.547(10)
C10 C11 1.535(11)
C11 C12 1.527(10)
O1 C13 1.278(10)
O2 C13 1.220(10)
C13 C14 1.514(12)
O3 C15 1.293(9)
O4 C15 1.221(10)
C15 C16 1.484(12)
O5 C17 1.300(10)
O6 C17 1.217(11)
C17 C18 1.482(13)
O7 C19 1.305(10)
O8 C19 1.216(10)
C19 C20 1.518(13)
O9 C21 1.288(10)
O10 C21 1.232(10)
C21 C22 1.509(12)
O11 C23 1.330(11)
O12 C23 1.198(11)
C23 C24 1.531(14)
O13 C25 1.294(11)
O14 C25 1.238(11)
C25 C26 1.518(13)
O15 C27 1.311(9)
O16 C27 1.201(11)
C27 C28 1.519(13)
C29 C31 1.520(14)
C29 C32 1.542(12)
C29 C30 1.556(12)
C33 C34 1.522(12)
C33 C36 1.534(12)
C33 C35 1.544(11)
C37 C38 1.539(12)
C37 C39 1.550(11)
C37 C40 1.554(11)
C41 C44 1.531(12)
C41 C43 1.540(12)
C41 C42 1.567(12)
C45 C48 1.537(12)
C45 C47 1.545(11)
C45 C46 1.564(12)
C49 C51 1.531(12)
C49 C50 1.531(13)
C49 C52 1.551(13)
C53 C56 1.523(12)
C53 C54 1.531(12)
C53 C55 1.542(11)
C57 C58 1.520(12)
C57 C60 1.540(13)
C57 C59 1.549(13)
C61 C64 1.527(12)
C61 C62 1.531(12)
C61 C63 1.538(12)
C65 C67 1.516(12)
C65 C66 1.531(11)
C65 C68 1.577(11)
C69 C71 1.501(13)
C69 C72 1.543(13)
C69 C70 1.558(13)
C73 C74 1.548(11)
C73 C75 1.551(12)
C73 C76 1.560(12)
C77 C80 1.523(13)
C77 C79 1.555(12)
C77 C78 1.561(13)
C81 C82 1.525(12)
C81 C84 1.538(12)
C81 C83 1.556(11)
C85 C87 1.529(12)
C85 C86 1.529(11)
C85 C88 1.563(11)
C89 C91 1.524(11)
C89 C92 1.540(11)
C89 C90 1.544(11)
C93 Cl2 1.732(9)
C93 Cl1 1.751(9)
C94 Cl3 1.738(9)
C94 Cl4 1.743(9)
C95 Cl6 1.732(10)
C95 Cl5 1.735(10)
C96 Cl8 1.725(10)
C96 Cl7 1.738(10)
C97 Cl10 1.760(10)
C97 Cl9 1.772(12)
C98 Cl12 1.733(10)
C98 Cl11 1.742(10)
C99 Cl14 1.722(10)
C99 Cl13 1.725(10)
C100 Cl15 1.764(12)
C100 Cl16 1.772(11)
C101 Cl18 1.735(13)
C101 Cl17 1.763(14)
C102 Cl20 1.753(13)
C102 Cl19 1.753(13)
C103 Cl22 1.731(15)
C103 Cl21 1.764(15)
